data_4335547
loop_
_publ_author_name
'Yuji Kikukawa'
'Kosuke Suzuki'
'Kazuya Yamaguchi'
'Noritaka Mizuno'

_publ_contact_author_address
;
Department of Applied Chemistry
School of Engineering
the University of Tokyo
7-3-1 Hongo, Bunkyoku
Tokyo, JAPAN
;
_publ_contact_author_email tmizuno@mail.ecc.u-tokyo.ac.jp
_publ_contact_author_fax 81-3-5841-7220
_publ_contact_author_name 'Noritaka Mizuno'
_publ_contact_author_phone 81-3-5841-7272
_publ_section_title
;
 Synthesis, Structure Characterization, and Reversible Transformation of a
 Cobalt Salt of a Dilacunary \g-Keggin Silicotungstate and Sandwich-Type
 Di- and Tetracobalt-Containing Silicotungstate Dimers
;
_journal_name_full 'Inorganic Chemistry'
_journal_page_first 8644
_journal_page_last 8652
_journal_paper_doi 10.1021/ic4008075
_journal_volume 52
_journal_year 2013
_chemical_formula_moiety 'C81 Co4 N22 O111 Si2 W20'
_chemical_formula_sum 'C81 Co4 N22 O111 Si2 W20'
_chemical_formula_weight 7025.93
_space_group_IT_number 15
_symmetry_cell_setting monoclinic
_symmetry_space_group_name_Hall '-C 2yc'
_symmetry_space_group_name_H-M 'C 1 2/c 1'
_audit_creation_date 2013-03-15T13:19:06-00:00
_audit_creation_method 'WinGX routine CIF_UPDATE'
_cell_angle_alpha 90
_cell_angle_beta 112.5140(10)
_cell_angle_gamma 90
_cell_formula_units_Z 4
_cell_length_a 36.4762(3)
_cell_length_b 23.4610(2)
_cell_length_c 23.0799(2)
_cell_measurement_reflns_used 0
_cell_measurement_temperature 123
_cell_measurement_theta_max 0
_cell_measurement_theta_min 0
_cell_volume 18245.7(3)
_computing_molecular_graphics 'Ortep-3 for Windows (Farrugia, 1997)'
_computing_publication_material 'WinGX publication routines (Farrugia, 1999)'
_computing_structure_refinement 'SHELXL-97 (Sheldrick, 1997)'
_computing_structure_solution 'SHELXS-86 (Sheldrick, 1986)'
_diffrn_ambient_temperature 123
_diffrn_measured_fraction_theta_full 0.989
_diffrn_measured_fraction_theta_max 0.989
_diffrn_radiation_probe x-ray
_diffrn_radiation_type MoK\a
_diffrn_radiation_wavelength 0.71069
_diffrn_reflns_av_R_equivalents 0
_diffrn_reflns_limit_h_max 50
_diffrn_reflns_limit_h_min 0
_diffrn_reflns_limit_k_max 32
_diffrn_reflns_limit_k_min 0
_diffrn_reflns_limit_l_max 28
_diffrn_reflns_limit_l_min -31
_diffrn_reflns_number 25238
_diffrn_reflns_theta_full 29.54
_diffrn_reflns_theta_max 29.54
_diffrn_reflns_theta_min 1.9
_exptl_absorpt_coefficient_mu 13.014
_exptl_absorpt_correction_type none
_exptl_crystal_colour pink
_exptl_crystal_density_diffrn 2.558
_exptl_crystal_description block
_exptl_crystal_F_000 12576
_exptl_crystal_size_max 0.2
_exptl_crystal_size_mid 0.2
_exptl_crystal_size_min 0.2
_refine_diff_density_max 2.908
_refine_diff_density_min -2.842
_refine_ls_extinction_method none
_refine_ls_goodness_of_fit_ref 1.184
_refine_ls_hydrogen_treatment none
_refine_ls_matrix_type full
_refine_ls_number_parameters 614
_refine_ls_number_reflns 25238
_refine_ls_number_restraints 36
_refine_ls_restrained_S_all 1.185
_refine_ls_R_factor_gt 0.0566
_refine_ls_shift/su_max 0.001
_refine_ls_structure_factor_coef Fsqd
_refine_ls_weighting_details 'calc w=1/[\s^2^(Fo^2^)+(0.0265P)^2^+1558.7063P] where P=(Fo^2^+2Fc^2^)/3'
_refine_ls_weighting_scheme calc
_refine_ls_wR_factor_ref 0.1396
_reflns_number_gt 22593
_reflns_number_total 25238
_reflns_threshold_expression >2sigma(I)
_cod_data_source_file ic4008075_si_001_2.cif
_cod_data_source_block Co-SiW10
_cod_database_code 4335547

loop_
_symmetry_equiv_pos_as_xyz
'x, y, z'
'-x, y, -z+1/2'
'x+1/2, y+1/2, z'
'-x+1/2, y+1/2, -z+1/2'
'-x, -y, -z'
'x, -y, z-1/2'
'-x+1/2, -y+1/2, -z'
'x+1/2, -y+1/2, z-1/2'

loop_
_atom_site_label
_atom_site_type_symbol
_atom_site_fract_x
_atom_site_fract_y
_atom_site_fract_z
_atom_site_U_iso_or_equiv
_atom_site_adp_type
_atom_site_occupancy
_atom_site_calc_flag
_atom_site_refinement_flags
W4 W 0.353701(13) 0.158423(18) 0.409344(19) 0.01888(8) Uani 1 d .
W2 W 0.295004(14) 0.120857(18) 0.147105(19) 0.01910(9) Uani 1 d .
W3 W 0.266532(13) 0.139739(17) 0.417315(19) 0.01757(8) Uani 1 d .
W1 W 0.206965(13) 0.149387(17) 0.149759(19) 0.01886(9) Uani 1 d .
W6 W 0.377955(14) 0.083320(19) 0.28801(2) 0.02179(9) Uani 1 d .
W5 W 0.182135(13) 0.095100(18) 0.28093(2) 0.01981(9) Uani 1 d .
W10 W 0.349407(14) -0.000281(18) 0.37825(2) 0.02159(9) Uani 1 d .
W8 W 0.314564(15) -0.020291(18) 0.22123(2) 0.02230(9) Uani 1 d .
W9 W 0.243432(14) -0.007347(17) 0.36012(2) 0.02006(9) Uani 1 d .
W7 W 0.208955(14) -0.004023(18) 0.20233(2) 0.02086(9) Uani 1 d .
Co2 Co 0.44377(5) 0.15216(7) 0.56219(7) 0.0242(3) Uani 1 d .
Co1 Co 0.10948(5) 0.10144(8) 0.02562(9) 0.0326(4) Uani 1 d .
Si1 Si 0.27973(9) 0.09633(12) 0.28346(13) 0.0152(5) Uani 1 d .
O1 O 0.2125(2) 0.2223(4) 0.1561(4) 0.0247(16) Uiso 1 d .
O2 O 0.2988(2) 0.2116(3) 0.1588(4) 0.0212(15) Uiso 1 d .
O3 O 0.2638(2) 0.2280(3) 0.3940(3) 0.0195(14) Uiso 1 d .
O4 O 0.3467(2) 0.2305(4) 0.3910(4) 0.0253(16) Uiso 1 d .
O5 O 0.2664(2) 0.1323(3) 0.2180(3) 0.0190(14) Uiso 1 d .
O6 O 0.2942(2) 0.1380(3) 0.3444(3) 0.0173(14) Uiso 1 d .
O7 O 0.1619(3) 0.1403(4) 0.0856(4) 0.0277(17) Uiso 1 d .
O8 O 0.2402(2) 0.1357(3) 0.1012(4) 0.0199(14) Uiso 1 d .
O9 O 0.3106(3) 0.1252(4) 0.0858(4) 0.0287(18) Uiso 1 d .
O13 O 0.1900(2) 0.1408(3) 0.2191(3) 0.0195(14) Uiso 1 d .
O14 O 0.3442(2) 0.1277(3) 0.2183(4) 0.0207(15) Uiso 1 d .
O15 O 0.2168(2) 0.1427(3) 0.3452(3) 0.0194(14) Uiso 1 d .
O16 O 0.3715(2) 0.1381(3) 0.3437(4) 0.0229(15) Uiso 1 d .
O10 O 0.2521(2) 0.1526(3) 0.4786(4) 0.0241(16) Uiso 1 d .
O11 O 0.3211(2) 0.1541(3) 0.4598(4) 0.0196(14) Uiso 1 d .
O12 O 0.3987(3) 0.1580(4) 0.4727(4) 0.0277(17) Uiso 1 d .
O17 O 0.1352(3) 0.1172(4) 0.2766(4) 0.0322(19) Uiso 1 d .
O18 O 0.4234(3) 0.0998(4) 0.2878(4) 0.0305(18) Uiso 1 d .
O23 O 0.2428(2) 0.0573(3) 0.2840(3) 0.0184(14) Uiso 1 d .
O24 O 0.3164(2) 0.0540(3) 0.2883(3) 0.0193(14) Uiso 1 d .
O19 O 0.2091(2) 0.0550(3) 0.1545(4) 0.0207(15) Uiso 1 d .
O20 O 0.2924(2) 0.0435(3) 0.1566(4) 0.0214(15) Uiso 1 d .
O21 O 0.2663(2) 0.0620(3) 0.4158(3) 0.0191(14) Uiso 1 d .
O22 O 0.3512(2) 0.0656(3) 0.4191(4) 0.0236(16) Uiso 1 d .
O25 O 0.1672(2) 0.0331(3) 0.2231(4) 0.0209(15) Uiso 1 d .
O26 O 0.3629(2) 0.0194(4) 0.2321(4) 0.0253(16) Uiso 1 d .
O27 O 0.1958(2) 0.0360(3) 0.3440(4) 0.0214(15) Uiso 1 d .
O28 O 0.3911(2) 0.0276(4) 0.3530(4) 0.0257(17) Uiso 1 d .
O29 O 0.2607(2) -0.0293(3) 0.2122(4) 0.0232(16) Uiso 1 d .
O30 O 0.2962(2) -0.0199(3) 0.3696(4) 0.0219(15) Uiso 1 d .
O31 O 0.2203(2) -0.0466(3) 0.2855(4) 0.0237(16) Uiso 1 d .
O32 O 0.3370(2) -0.0512(4) 0.3004(4) 0.0262(17) Uiso 1 d .
O33 O 0.1805(3) -0.0548(4) 0.1510(4) 0.0272(17) Uiso 1 d .
O34 O 0.3181(3) -0.0745(4) 0.1751(4) 0.0324(19) Uiso 1 d .
O35 O 0.2388(3) -0.0548(4) 0.4140(4) 0.0277(17) Uiso 1 d .
O36 O 0.3765(3) -0.0471(4) 0.4361(4) 0.0291(18) Uiso 1 d .
N11 N 0.3201(3) 0.2921(4) 0.2160(5) 0.027(2) Uiso 1 d .
C11 C 0.3122(3) 0.2374(5) 0.2113(5) 0.023(2) Uiso 1 d .
C12 C 0.3372(4) 0.3204(6) 0.2773(7) 0.038(3) Uiso 1 d .
C13 C 0.3144(4) 0.3275(7) 0.1616(7) 0.039(3) Uiso 1 d .
N22 N 0.2497(3) 0.3018(4) 0.3264(4) 0.0208(17) Uiso 1 d .
C21 C 0.2495(3) 0.2470(5) 0.3384(5) 0.023(2) Uiso 1 d .
C22 C 0.2316(4) 0.3246(6) 0.2627(6) 0.032(3) Uiso 1 d .
C23 C 0.2668(4) 0.3430(6) 0.3781(7) 0.036(3) Uiso 1 d .
O1A O 0.0557(4) 0.0647(5) -0.0319(6) 0.050(3) Uiso 1 d .
N1A N 0.0202(5) -0.0194(8) -0.0567(8) 0.063(4) Uiso 1 d .
C1A C 0.0514(6) 0.0103(8) -0.0219(9) 0.057(4) Uiso 1 d .
C2A C -0.0125(7) 0.0080(10) -0.1090(11) 0.067(5) Uiso 1 d .
C3A C 0.0148(7) -0.0793(11) -0.0437(12) 0.077(6) Uiso 1 d .
O1B O 0.1357(3) 0.0253(5) 0.0188(5) 0.041(2) Uiso 1 d .
N1B N 0.1874(4) -0.0262(5) 0.0126(6) 0.035(2) Uiso 1 d .
C1B C 0.1725(4) 0.0197(6) 0.0290(6) 0.032(3) Uiso 1 d .
C2B C 0.1632(6) -0.0766(8) -0.0144(9) 0.053(4) Uiso 1 d .
C3B C 0.2304(5) -0.0282(7) 0.0284(7) 0.040(3) Uiso 1 d .
O1C O 0.4900(3) 0.1512(5) 0.6503(5) 0.041(2) Uiso 1 d .
N1C N 0.5466(6) 0.1257(10) 0.7295(10) 0.049(5) Uiso 0.70(2) d P
N1C1 N 0.5373(15) 0.092(2) 0.726(2) 0.049(5) Uiso 0.30(2) d P
C1C C 0.5108(6) 0.1147(10) 0.6760(9) 0.032(4) Uiso 0.69(3) d P
C1C1 C 0.5010(14) 0.092(2) 0.680(2) 0.032(4) Uiso 0.31(3) d P
C2C C 0.5559(8) 0.1794(12) 0.7516(12) 0.084(7) Uiso 1 d .
C3C C 0.5712(13) 0.0814(19) 0.761(2) 0.082(10) Uiso 0.61(3) d P
C3C1 C 0.548(2) 0.044(3) 0.755(3) 0.082(10) Uiso 0.39(3) d P
O1D O 0.4030(3) 0.1791(4) 0.5989(4) 0.0294(18) Uiso 1 d .
N1D N 0.3475(3) 0.2287(5) 0.5877(5) 0.030(2) Uiso 1 d .
C1D C 0.3800(4) 0.2199(5) 0.5763(6) 0.030(2) Uiso 1 d .
C2D C 0.3337(5) 0.1870(7) 0.6220(8) 0.048(4) Uiso 1 d .
C3D C 0.3200(5) 0.2750(7) 0.5585(8) 0.046(4) Uiso 1 d .
O1E O 0.4271(3) 0.0691(4) 0.5743(4) 0.0293(18) Uiso 1 d .
N1E N 0.3750(3) 0.0120(5) 0.5708(5) 0.028(2) Uiso 1 d .
C1E C 0.3904(3) 0.0592(5) 0.5585(5) 0.024(2) Uiso 1 d .
C2E C 0.3316(4) 0.0052(6) 0.5475(7) 0.035(3) Uiso 1 d .
C3E C 0.3986(5) -0.0370(7) 0.6032(7) 0.042(3) Uiso 1 d .
O1F O 0.4836(3) 0.1213(4) 0.5263(5) 0.037(2) Uiso 1 d .
N1F N 0.4980(8) 0.0584(13) 0.4600(12) 0.033(4) Uiso 0.49(3) d P
N1F1 N 0.5001(7) 0.0792(12) 0.4506(12) 0.033(4) Uiso 0.51(3) d P
C1F C 0.4741(4) 0.0858(6) 0.4812(7) 0.035(3) Uiso 1 d .
C2F C 0.4908(8) 0.0369(14) 0.4008(13) 0.030(4) Uiso 0.51(3) d P
C2F1 C 0.4869(9) 0.0196(15) 0.4082(14) 0.030(4) Uiso 0.49(3) d P
C3F C 0.5421(12) 0.0659(18) 0.497(2) 0.060(7) Uiso 0.49(2) d P
C3F1 C 0.5377(12) 0.1102(17) 0.4677(19) 0.060(7) Uiso 0.51(2) d P
O1G O 0.5379(5) 0.2685(7) 0.6153(7) 0.071(4) Uiso 1 d .
N1G N 0.5943(4) 0.2156(6) 0.6448(6) 0.040(3) Uiso 1 d .
C1G C 0.5554(5) 0.2222(8) 0.6147(8) 0.051(4) Uiso 1 d .
C2G C 0.6209(6) 0.2609(9) 0.6747(10) 0.062(5) Uiso 1 d .
C3G C 0.6108(7) 0.1582(10) 0.6471(11) 0.072(6) Uiso 1 d .
O1H O 0.1188(6) 0.2732(8) 0.0261(9) 0.064(5) Uiso 0.74(2) d P
O1H1 O 0.1115(16) 0.257(2) -0.025(3) 0.064(5) Uiso 0.26(2) d P
N1H N 0.1784(4) 0.2965(6) 0.0281(7) 0.046(3) Uiso 1 d .
C1H C 0.1503(7) 0.2609(10) 0.0179(11) 0.072(6) Uiso 1 d .
C2H C 0.2132(7) 0.2693(10) 0.0198(11) 0.069(5) Uiso 1 d .
C3H C 0.1861(6) 0.3498(9) 0.0593(10) 0.064(5) Uiso 1 d .
O1I O 0.0836(5) -0.0886(8) 0.2037(8) 0.086(5) Uiso 1 d .
N1I N 0.0882(6) -0.0489(8) 0.2966(9) 0.071(5) Uiso 1 d .
C1I C 0.1020(6) -0.0557(9) 0.2517(10) 0.065(5) Uiso 1 d .
C2I C 0.1095(7) -0.0087(11) 0.3475(12) 0.075(6) Uiso 1 d .
C3I C 0.066(3) -0.102(5) 0.328(5) 0.082(9) Uiso 0.26(3) d P
C3I1 C 0.0505(11) -0.0736(16) 0.2938(17) 0.082(9) Uiso 0.74(3) d P
O1AQ O 0.1006(3) 0.0687(5) 0.1051(5) 0.046(3) Uiso 1 d .
O2AQ O 0.0794(3) 0.1774(5) 0.0255(5) 0.041(2) Uiso 1 d .
O3AQ O 0.1231(4) 0.1305(5) -0.0498(6) 0.052(3) Uiso 1 d .
O4AQ O 0.4596(3) 0.2368(5) 0.5541(5) 0.040(2) Uiso 1 d .
O1W O 0.1005(4) -0.0928(6) 0.0942(6) 0.056(3) Uiso 1 d .
O2W O 0.0627(4) 0.1220(6) 0.1684(7) 0.068(4) Uiso 1 d .
O3W O 0.2023(3) 0.1289(4) -0.0282(4) 0.034(2) Uiso 1 d .
O4W O 0.4024(4) 0.3058(5) 0.4719(6) 0.054(3) Uiso 1 d .
O101 O 0.4826(16) 0.317(2) 0.404(3) 0.151(14) Uiso 0.56(3) d PD
O151 O 0.5022(19) 0.293(3) 0.466(3) 0.151(14) Uiso 0.44(3) d PD
C101 C 0.468(2) 0.267(3) 0.380(3) 0.127(10) Uiso 0.63(2) d PD
C102 C 0.4373(17) 0.240(3) 0.370(3) 0.127(10) Uiso 0.63(2) d PD
C103 C 0.4686(19) 0.211(2) 0.409(3) 0.127(10) Uiso 0.63(2) d PD
C151 C 0.489(3) 0.269(4) 0.415(5) 0.127(10) Uiso 0.37(2) d PD
C152 C 0.501(3) 0.317(4) 0.375(4) 0.127(10) Uiso 0.37(2) d PD
C153 C 0.520(3) 0.221(4) 0.414(4) 0.127(10) Uiso 0.37(2) d PD
O201 O 0.047(3) 0.248(4) -0.159(6) 0.21(2) Uiso 0.26(3) d PD
O251 O 0.0906(15) 0.205(2) -0.144(2) 0.21(2) Uiso 0.74(3) d PD
C201 C 0.059(2) 0.288(4) -0.188(4) 0.144(13) Uiso 0.47(2) d PD
C202 C 0.039(2) 0.349(3) -0.183(4) 0.144(13) Uiso 0.47(2) d PD
C203 C 0.104(2) 0.307(4) -0.145(4) 0.144(13) Uiso 0.47(2) d PD
C251 C 0.089(3) 0.258(3) -0.170(4) 0.144(13) Uiso 0.53(2) d PD
C252 C 0.083(2) 0.256(3) -0.235(3) 0.144(13) Uiso 0.53(2) d PD
C253 C 0.082(3) 0.312(3) -0.146(4) 0.144(13) Uiso 0.53(2) d PD
O301 O 0 0.083(5) 0.25 0.38(5) Uiso 1 d S
C301 C 0 0.162(8) 0.25 0.42(9) Uiso 1 d S
C302 C 0.043(2) 0.154(4) 0.308(4) 0.30(4) Uiso 1 d .

loop_
_atom_site_aniso_label
_atom_site_aniso_U_11
_atom_site_aniso_U_22
_atom_site_aniso_U_33
_atom_site_aniso_U_23
_atom_site_aniso_U_13
_atom_site_aniso_U_12
W4 0.02141(19) 0.01812(18) 0.01614(18) 0.00065(14) 0.00612(15) -0.00010(15)
W2 0.0279(2) 0.01539(18) 0.01647(18) 0.00074(14) 0.01128(16) 0.00168(15)
W3 0.0243(2) 0.01432(17) 0.01597(17) 0.00032(13) 0.00980(15) 0.00168(14)
W1 0.0248(2) 0.01536(18) 0.01586(18) 0.00047(14) 0.00718(15) 0.00167(15)
W6 0.0238(2) 0.0224(2) 0.0220(2) 0.00342(16) 0.01201(17) 0.00480(16)
W5 0.0219(2) 0.01887(19) 0.02001(19) -0.00025(15) 0.00957(16) -0.00034(15)
W10 0.0280(2) 0.01699(19) 0.0213(2) 0.00465(15) 0.01118(17) 0.00669(16)
W8 0.0341(2) 0.01444(18) 0.0225(2) 0.00022(15) 0.01540(18) 0.00508(16)
W9 0.0291(2) 0.01407(17) 0.01947(19) 0.00130(14) 0.01207(17) -0.00105(15)
W7 0.0293(2) 0.01459(18) 0.01896(19) -0.00158(14) 0.00948(17) -0.00261(16)
Co2 0.0197(7) 0.0305(8) 0.0210(7) -0.0008(6) 0.0062(6) 0.0011(6)
Co1 0.0287(8) 0.0333(9) 0.0310(9) -0.0054(7) 0.0061(7) -0.0005(7)
Si1 0.0205(13) 0.0132(12) 0.0143(12) 0.0022(9) 0.0092(10) 0.0023(10)

loop_
_atom_type_symbol
_atom_type_description
_atom_type_scat_dispersion_real
_atom_type_scat_dispersion_imag
_atom_type_scat_source
C C 0.0033 0.0016 'International Tables Vol C Tables 4.2.6.8 and 6.1.1.4'
N N 0.0061 0.0033 'International Tables Vol C Tables 4.2.6.8 and 6.1.1.4'
O O 0.0106 0.006 'International Tables Vol C Tables 4.2.6.8 and 6.1.1.4'
Si Si 0.0817 0.0704 'International Tables Vol C Tables 4.2.6.8 and 6.1.1.4'
W W -0.849 6.8722 'International Tables Vol C Tables 4.2.6.8 and 6.1.1.4'
Co Co 0.3494 0.9721 'International Tables Vol C Tables 4.2.6.8 and 6.1.1.4'

loop_
_geom_angle_atom_site_label_1
_geom_angle_atom_site_label_2
_geom_angle_atom_site_label_3
_geom_angle
_geom_angle_site_symmetry_1
O12 W4 O4 102.4(4) .
O12 W4 O16 99.6(4) .
O4 W4 O16 96.5(4) .
O12 W4 O11 95.3(4) .
O4 W4 O11 97.4(4) .
O16 W4 O11 156.9(3) .
O12 W4 O6 163.3(3) .
O4 W4 O6 91.8(3) .
O16 W4 O6 87.3(3) .
O11 W4 O6 74.0(3) .
O12 W4 O22 88.3(4) .
O4 W4 O22 169.2(3) .
O16 W4 O22 82.8(3) .
O11 W4 O22 80.1(3) .
O6 W4 O22 77.4(3) .
O9 W2 O20 101.8(4) .
O9 W2 O8 98.0(4) .
O20 W2 O8 99.0(3) .
O9 W2 O14 101.8(4) .
O20 W2 O14 93.1(3) .
O8 W2 O14 154.1(3) .
O9 W2 O2 91.1(4) .
O20 W2 O2 166.2(3) .
O8 W2 O2 83.8(3) .
O14 W2 O2 79.3(3) .
O9 W2 O5 167.4(4) .
O20 W2 O5 88.4(3) .
O8 W2 O5 72.9(3) .
O14 W2 O5 84.8(3) .
O2 W2 O5 79.5(3) .
O10 W3 O21 101.0(4) .
O10 W3 O11 97.8(4) .
O21 W3 O11 100.6(3) .
O10 W3 O15 102.8(4) .
O21 W3 O15 91.4(3) .
O11 W3 O15 153.7(3) .
O10 W3 O3 92.2(3) .
O21 W3 O3 165.2(3) .
O11 W3 O3 84.0(3) .
O15 W3 O3 79.1(3) .
O10 W3 O6 168.2(3) .
O21 W3 O6 88.2(3) .
O11 W3 O6 73.0(3) .
O15 W3 O6 84.2(3) .
O3 W3 O6 79.7(3) .
O1 W1 O7 103.5(4) .
O1 W1 O13 95.5(4) .
O7 W1 O13 101.1(4) .
O1 W1 O8 97.7(4) .
O7 W1 O8 94.7(4) .
O13 W1 O8 156.4(3) .
O1 W1 O5 94.0(3) .
O7 W1 O5 160.3(3) .
O13 W1 O5 85.8(3) .
O8 W1 O5 73.8(3) .
O1 W1 O19 170.8(3) .
O7 W1 O19 85.6(3) .
O13 W1 O19 82.6(3) .
O8 W1 O19 81.2(3) .
O5 W1 O19 76.9(3) .
O18 W6 O16 102.8(4) .
O18 W6 O28 101.8(4) .
O16 W6 O28 89.4(3) .
O18 W6 O26 101.8(4) .
O16 W6 O26 155.4(3) .
O28 W6 O26 85.0(4) .
O18 W6 O14 100.8(4) .
O16 W6 O14 89.7(3) .
O28 W6 O14 156.9(3) .
O26 W6 O14 86.2(3) .
O18 W6 O24 176.0(4) .
O16 W6 O24 80.3(3) .
O28 W6 O24 75.5(3) .
O26 W6 O24 75.2(3) .
O14 W6 O24 81.6(3) .
O17 W5 O13 102.5(4) .
O17 W5 O15 102.4(4) .
O13 W5 O15 90.4(3) .
O17 W5 O25 100.1(4) .
O13 W5 O25 89.4(3) .
O15 W5 O25 157.0(3) .
O17 W5 O27 102.7(4) .
O13 W5 O27 154.8(3) .
O15 W5 O27 86.0(3) .
O25 W5 O27 84.4(3) .
O17 W5 O23 174.9(4) .
O13 W5 O23 79.9(3) .
O15 W5 O23 82.0(3) .
O25 W5 O23 75.3(3) .
O27 W5 O23 74.9(3) .
O36 W10 O22 104.3(4) .
O36 W10 O30 100.6(4) .
O22 W10 O30 95.3(3) .
O36 W10 O28 99.5(4) .
O22 W10 O28 89.6(4) .
O30 W10 O28 157.5(3) .
O36 W10 O32 100.1(4) .
O22 W10 O32 155.2(3) .
O30 W10 O32 83.9(3) .
O28 W10 O32 82.5(3) .
O36 W10 O24 170.0(3) .
O22 W10 O24 84.3(3) .
O30 W10 O24 83.3(3) .
O28 W10 O24 75.3(3) .
O32 W10 O24 71.0(3) .
O34 W8 O32 102.5(4) .
O34 W8 O29 99.9(4) .
O32 W8 O29 96.4(4) .
O34 W8 O26 99.1(4) .
O32 W8 O26 91.4(4) .
O29 W8 O26 157.4(3) .
O34 W8 O20 101.2(4) .
O32 W8 O20 155.8(3) .
O29 W8 O20 84.2(3) .
O26 W8 O20 80.1(3) .
O34 W8 O24 174.4(4) .
O32 W8 O24 75.2(3) .
O29 W8 O24 85.5(3) .
O26 W8 O24 76.0(3) .
O20 W8 O24 80.8(3) .
O35 W9 O31 102.4(4) .
O35 W9 O30 101.2(4) .
O31 W9 O30 96.5(3) .
O35 W9 O27 98.6(4) .
O31 W9 O27 91.5(3) .
O30 W9 O27 156.4(3) .
O35 W9 O21 100.9(4) .
O31 W9 O21 156.1(3) .
O30 W9 O21 84.2(3) .
O27 W9 O21 79.7(3) .
O35 W9 O23 174.2(3) .
O31 W9 O23 75.6(3) .
O30 W9 O23 84.4(3) .
O27 W9 O23 76.1(3) .
O21 W9 O23 80.7(3) .
O33 W7 O19 104.9(4) .
O33 W7 O29 100.1(4) .
O19 W7 O29 94.6(3) .
O33 W7 O25 99.0(4) .
O19 W7 O25 89.5(3) .
O29 W7 O25 158.8(3) .
O33 W7 O31 99.2(4) .
O19 W7 O31 155.7(3) .
O29 W7 O31 84.3(3) .
O25 W7 O31 83.4(3) .
O33 W7 O23 169.7(3) .
O19 W7 O23 83.9(3) .
O29 W7 O23 84.3(3) .
O25 W7 O23 75.4(3) .
O31 W7 O23 71.9(3) .
O1F Co2 O1D 177.2(4) .
O1F Co2 O1C 87.5(4) .
O1D Co2 O1C 92.5(4) .
O1F Co2 O1E 90.7(4) .
O1D Co2 O1E 86.5(4) .
O1C Co2 O1E 91.5(4) .
O1F Co2 O4AQ 92.1(4) .
O1D Co2 O4AQ 90.7(4) .
O1C Co2 O4AQ 87.2(4) .
O1E Co2 O4AQ 176.9(4) .
O1F Co2 O12 92.0(4) .
O1D Co2 O12 88.2(3) .
O1C Co2 O12 176.5(4) .
O1E Co2 O12 91.9(3) .
O4AQ Co2 O12 89.4(4) .
O1B Co1 O1A 86.8(4) .
O1B Co1 O7 95.4(4) .
O1A Co1 O7 177.2(4) .
O1B Co1 O2AQ 175.4(4) .
O1A Co1 O2AQ 89.2(4) .
O7 Co1 O2AQ 88.6(4) .
O1B Co1 O3AQ 87.4(5) .
O1A Co1 O3AQ 94.0(5) .
O7 Co1 O3AQ 87.8(4) .
O2AQ Co1 O3AQ 90.7(5) .
O1B Co1 O1AQ 88.9(4) .
O1A Co1 O1AQ 88.9(5) .
O7 Co1 O1AQ 89.4(4) .
O2AQ Co1 O1AQ 93.2(4) .
O3AQ Co1 O1AQ 175.1(5) .
O6 Si1 O5 111.9(4) .
O6 Si1 O23 109.0(4) .
O5 Si1 O23 110.0(4) .
O6 Si1 O24 108.7(4) .
O5 Si1 O24 108.8(4) .
O23 Si1 O24 108.3(4) .
C11 O2 W2 125.0(7) .
C21 O3 W3 124.0(7) .
Si1 O5 W1 128.8(4) .
Si1 O5 W2 123.4(4) .
W1 O5 W2 96.0(3) .
Si1 O6 W4 129.6(4) .
Si1 O6 W3 124.3(4) .
W4 O6 W3 95.5(3) .
W1 O7 Co1 159.3(5) .
W2 O8 W1 117.2(4) .
W5 O13 W1 150.6(4) .
W6 O14 W2 139.6(4) .
W5 O15 W3 140.7(4) .
W6 O16 W4 150.4(5) .
W3 O11 W4 117.5(4) .
W4 O12 Co2 165.1(5) .
Si1 O23 W9 127.2(4) .
Si1 O23 W7 121.8(4) .
W9 O23 W7 93.3(3) .
Si1 O23 W5 123.8(4) .
W9 O23 W5 90.3(3) .
W7 O23 W5 90.4(3) .
Si1 O24 W8 126.7(4) .
Si1 O24 W10 121.3(4) .
W8 O24 W10 93.3(3) .
Si1 O24 W6 125.4(4) .
W8 O24 W6 90.2(3) .
W10 O24 W6 89.7(3) .
W7 O19 W1 143.4(4) .
W2 O20 W8 141.8(4) .
W3 O21 W9 143.7(4) .
W10 O22 W4 142.5(4) .
W5 O25 W7 118.0(4) .
W6 O26 W8 118.6(4) .
W9 O27 W5 118.7(4) .
W6 O28 W10 118.5(4) .
W8 O29 W7 155.4(5) .
W9 O30 W10 157.1(5) .
W9 O31 W7 119.0(4) .
W8 O32 W10 120.2(4) .
C11 N11 C13 122.3(11) .
C11 N11 C12 121.4(11) .
C13 N11 C12 116.2(11) .
O2 C11 N11 122.3(11) .
C21 N22 C22 122.1(10) .
C21 N22 C23 120.3(10) .
C22 N22 C23 117.5(10) .
O3 C21 N22 121.6(10) .
C1A O1A Co1 115.8(12) .
C1A N1A C3A 122.4(19) .
C1A N1A C2A 120.5(18) .
C3A N1A C2A 116.9(18) .
N1A C1A O1A 122.7(18) .
C1B O1B Co1 124.2(9) .
C1B N1B C2B 121.9(13) .
C1B N1B C3B 118.2(12) .
C2B N1B C3B 119.5(13) .
O1B C1B N1B 123.4(13) .
C1C O1C C1C1 23.7(18) .
C1C O1C Co2 129.8(13) .
C1C1 O1C Co2 114.9(18) .
N1C1 N1C C2C 160(5) .
N1C1 N1C C3C 61(4) .
C2C N1C C3C 119(3) .
N1C1 N1C C1C 63(4) .
C2C N1C C1C 120(2) .
C3C N1C C1C 120(3) .
N1C1 N1C C1C1 45(4) .
C2C N1C C1C1 133(2) .
C3C N1C C1C1 105(3) .
C1C N1C C1C1 19.7(16) .
N1C N1C1 C3C 82(5) .
N1C N1C1 C1C 82(5) .
C3C N1C1 C1C 154(5) .
N1C N1C1 C3C1 136(7) .
C3C N1C1 C3C1 56(4) .
C1C N1C1 C3C1 142(6) .
N1C N1C1 C1C1 109(6) .
C3C N1C1 C1C1 165(6) .
C1C N1C1 C1C1 29(2) .
C3C1 N1C1 C1C1 115(6) .
C1C1 C1C O1C 112(5) .
C1C1 C1C N1C1 80(5) .
O1C C1C N1C1 152(3) .
C1C1 C1C N1C 113(5) .
O1C C1C N1C 121(2) .
N1C1 C1C N1C 35(2) .
C1C C1C1 N1C1 71(5) .
C1C C1C1 O1C 44(4) .
N1C1 C1C1 O1C 111(4) .
C1C C1C1 N1C 47(4) .
N1C1 C1C1 N1C 26(2) .
O1C C1C1 N1C 85(3) .
C3C1 C3C N1C1 66(5) .
C3C1 C3C N1C 102(5) .
N1C1 C3C N1C 37(3) .
C3C C3C1 N1C1 58(4) .
C1D O1D Co2 122.3(8) .
C1D N1D C3D 122.1(12) .
C1D N1D C2D 121.4(12) .
C3D N1D C2D 115.7(12) .
O1D C1D N1D 123.0(12) .
C1E O1E Co2 117.5(8) .
C1E N1E C3E 123.7(11) .
C1E N1E C2E 119.8(11) .
C3E N1E C2E 116.3(11) .
O1E C1E N1E 125.5(11) .
C1F O1F Co2 123.0(9) .
N1F1 N1F C1F 86(4) .
N1F1 N1F C2F 86(5) .
C1F N1F C2F 130(2) .
N1F1 N1F C2F1 106(5) .
C1F N1F C2F1 127(2) .
C2F N1F C2F1 19.6(15) .
N1F1 N1F C3F 81(5) .
C1F N1F C3F 116(2) .
C2F N1F C3F 111(3) .
C2F1 N1F C3F 117(3) .
N1F1 N1F C3F1 40(4) .
C1F N1F C3F1 104(2) .
C2F N1F C3F1 100(2) .
C2F1 N1F C3F1 117(2) .
C3F N1F C3F1 41(2) .
N1F N1F1 C1F 71(4) .
N1F N1F1 C2F 71(4) .
C1F N1F1 C2F 119(2) .
N1F N1F1 C3F1 126(5) .
C1F N1F1 C3F1 124(2) .
C2F N1F1 C3F1 117(3) .
N1F N1F1 C3F 78(5) .
C1F N1F1 C3F 111(2) .
C2F N1F1 C3F 106(2) .
C3F1 N1F1 C3F 48(2) .
N1F N1F1 C2F1 56(4) .
C1F N1F1 C2F1 107(2) .
C2F N1F1 C2F1 16.0(15) .
C3F1 N1F1 C2F1 127(2) .
C3F N1F1 C2F1 103(2) .
O1F C1F N1F 127.5(17) .
O1F C1F N1F1 117.5(16) .
N1F C1F N1F1 23.3(13) .
N1F C2F N1F1 22.2(13) .
N1F C2F1 N1F1 18.6(13) .
C3F1 C3F N1F 84(3) .
C3F1 C3F N1F1 63(3) .
N1F C3F N1F1 20.9(13) .
C3F C3F1 N1F1 69(3) .
C3F C3F1 N1F 55(3) .
N1F1 C3F1 N1F 14.0(13) .
C1G N1G C2G 124.0(15) .
C1G N1G C3G 117.8(15) .
C2G N1G C3G 118.3(15) .
O1G C1G N1G 122.6(17) .
O1H1 O1H C1H 69(3) .
O1H O1H1 C1H 59(3) .
C1H N1H C3H 131.3(18) .
C1H N1H C2H 111.0(17) .
C3H N1H C2H 115.6(16) .
O1H C1H N1H 122(2) .
O1H C1H O1H1 52(2) .
N1H C1H O1H1 135(3) .
C1I N1I C3I1 123(2) .
C1I N1I C2I 117(2) .
C3I1 N1I C2I 119(2) .
C1I N1I C3I 127(4) .
C3I1 N1I C3I 35(3) .
C2I N1I C3I 108(4) .
O1I C1I N1I 121(2) .
C3I1 C3I N1I 56(6) .
C3I C3I1 N1I 89(7) .
C152 O101 C151 91(7) .
C152 O101 C101 88(7) .
C151 O101 C101 41(5) .
C152 O101 O151 114(7) .
C151 O101 O151 55(5) .
C101 O101 O151 93(5) .
C151 O151 O101 51(5) .
C151 C101 C102 126(10) .
C151 C101 O101 60(7) .
C102 C101 O101 137(7) .
C151 C101 C103 76(8) .
C102 C101 C103 58(4) .
O101 C101 C103 131(6) .
C151 C101 C152 69(8) .
C102 C101 C152 163(7) .
O101 C101 C152 40(4) .
C103 C101 C152 139(6) .
C101 C102 C103 71(4) .
C101 C102 C151 22(4) .
C103 C102 C151 54(4) .
C102 C103 C101 52(3) .
C102 C103 C151 82(5) .
C101 C103 C151 34(4) .
C102 C103 C153 124(5) .
C101 C103 C153 75(5) .
C151 C103 C153 56(4) .
C101 C151 O101 79(8) .
C101 C151 O151 143(10) .
O101 C151 O151 74(7) .
C101 C151 C103 70(8) .
O101 C151 C103 143(9) .
O151 C151 C103 120(8) .
C101 C151 C152 80(9) .
O101 C151 C152 43(5) .
O151 C151 C152 97(7) .
C103 C151 C152 142(8) .
C101 C151 C153 108(10) .
O101 C151 C153 139(8) .
O151 C151 C153 109(8) .
C103 C151 C153 72(6) .
C152 C151 C153 98(6) .
C101 C151 C102 32(6) .
O101 C151 C102 99(7) .
O151 C151 C102 130(8) .
C103 C151 C102 44(3) .
C152 C151 C102 111(7) .
C153 C151 C102 107(6) .
O101 C152 C151 46(5) .
O101 C152 C101 51(5) .
C151 C152 C101 31(4) .
C151 C153 C103 52(5) .
C201 O201 C251 47(5) .
C201 O201 O251 92(7) .
C251 O201 O251 46(4) .
C201 O201 C253 36(5) .
C251 O201 C253 48(3) .
O251 O201 C253 86(5) .
C251 O251 O201 61(5) .
C253 C201 C251 75(6) .
C253 C201 O201 100(9) .
C251 C201 O201 81(8) .
C253 C201 C203 29(5) .
C251 C201 C203 53(5) .
O201 C201 C203 109(7) .
C253 C201 C202 73(6) .
C251 C201 C202 148(8) .
O201 C201 C202 108(7) .
C203 C201 C202 96(5) .
C253 C201 C252 112(7) .
C251 C201 C252 53(5) .
O201 C201 C252 110(8) .
C203 C201 C252 84(6) .
C202 C201 C252 140(7) .
C201 C202 C253 40(4) .
C253 C203 C251 83(8) .
C253 C203 C201 42(7) .
C251 C203 C201 48(5) .
C201 C251 C203 79(6) .
C201 C251 O251 125(9) .
C203 C251 O251 131(8) .
C201 C251 C252 83(7) .
C203 C251 C252 111(8) .
O251 C251 C252 113(6) .
C201 C251 C253 50(5) .
C203 C251 C253 34(4) .
O251 C251 C253 128(6) .
C252 C251 C253 116(6) .
C201 C251 O201 52(5) .
C203 C251 O201 108(7) .
O251 C251 O201 73(6) .
C252 C251 O201 111(8) .
C253 C251 O201 75(6) .
C251 C252 C201 44(4) .
C203 C253 C201 109(10) .
C203 C253 C251 63(8) .
C201 C253 C251 55(5) .
C203 C253 C202 145(10) .
C201 C253 C202 67(6) .
C251 C253 C202 122(7) .
C203 C253 O201 119(9) .
C201 C253 O201 43(6) .
C251 C253 O201 57(6) .
C202 C253 O201 84(5) .
C302 C301 C302 166(10) 2
C302 C301 O301 83(8) 2
C302 C301 O301 83(8) .

loop_
_geom_bond_atom_site_label_1
_geom_bond_atom_site_label_2
_geom_bond_distance
_geom_bond_site_symmetry_2
W4 O12 1.729(9) .
W4 O4 1.737(8) .
W4 O16 1.924(8) .
W4 O11 1.958(8) .
W4 O6 2.168(7) .
W4 O22 2.195(8) .
W2 O9 1.718(9) .
W2 O20 1.836(8) .
W2 O8 1.902(8) .
W2 O14 1.920(8) .
W2 O2 2.144(8) .
W2 O5 2.269(7) .
W3 O10 1.715(8) .
W3 O21 1.824(8) .
W3 O11 1.883(8) .
W3 O15 1.937(7) .
W3 O3 2.131(8) .
W3 O6 2.269(7) .
W1 O1 1.723(8) .
W1 O7 1.754(9) .
W1 O13 1.935(7) .
W1 O8 1.968(8) .
W1 O5 2.175(7) .
W1 O19 2.217(8) .
W6 O18 1.704(9) .
W6 O16 1.894(8) .
W6 O28 1.909(8) .
W6 O26 1.917(8) .
W6 O14 1.917(8) .
W6 O24 2.350(8) .
W5 O17 1.754(9) .
W5 O13 1.892(8) .
W5 O15 1.900(8) .
W5 O25 1.908(8) .
W5 O27 1.931(8) .
W5 O23 2.361(7) .
W10 O36 1.719(9) .
W10 O22 1.798(8) .
W10 O30 1.929(8) .
W10 O28 1.938(8) .
W10 O32 2.058(8) .
W10 O24 2.338(7) .
W8 O34 1.695(9) .
W8 O32 1.841(8) .
W8 O29 1.906(8) .
W8 O26 1.923(8) .
W8 O20 2.047(8) .
W8 O24 2.313(7) .
W9 O35 1.726(9) .
W9 O31 1.847(8) .
W9 O30 1.876(8) .
W9 O27 1.922(8) .
W9 O21 2.043(8) .
W9 O23 2.315(7) .
W7 O33 1.720(9) .
W7 O19 1.772(8) .
W7 O29 1.908(8) .
W7 O25 1.965(8) .
W7 O31 2.061(8) .
W7 O23 2.316(7) .
Co2 O1F 2.062(10) .
Co2 O1D 2.074(9) .
Co2 O1C 2.087(11) .
Co2 O1E 2.091(9) .
Co2 O4AQ 2.096(11) .
Co2 O12 2.096(9) .
Co1 O1B 2.060(11) .
Co1 O1A 2.089(12) .
Co1 O7 2.092(9) .
Co1 O2AQ 2.092(11) .
Co1 O3AQ 2.099(12) .
Co1 O1AQ 2.126(11) .
Si1 O6 1.627(8) .
Si1 O5 1.632(8) .
Si1 O23 1.632(8) .
Si1 O24 1.637(8) .
O2 C11 1.274(13) .
O3 C21 1.268(13) .
N11 C11 1.310(15) .
N11 C13 1.452(18) .
N11 C12 1.469(18) .
N22 C21 1.315(14) .
N22 C22 1.463(16) .
N22 C23 1.476(17) .
O1A C1A 1.32(2) .
N1A C1A 1.31(2) .
N1A C3A 1.47(3) .
N1A C2A 1.48(3) .
O1B C1B 1.277(16) .
N1B C1B 1.326(17) .
N1B C2B 1.47(2) .
N1B C3B 1.469(19) .
O1C C1C 1.15(2) .
O1C C1C1 1.52(5) .
N1C N1C1 0.84(5) .
N1C C2C 1.35(3) .
N1C C3C 1.38(5) .
N1C C1C 1.44(3) .
N1C C1C1 1.80(5) .
N1C1 C3C 1.22(6) .
N1C1 C1C 1.29(5) .
N1C1 C3C1 1.31(8) .
N1C1 C1C1 1.34(7) .
C1C C1C1 0.66(5) .
C3C C3C1 1.19(7) .
O1D C1D 1.246(15) .
N1D C1D 1.328(16) .
N1D C3D 1.46(2) .
N1D C2D 1.46(2) .
O1E C1E 1.269(14) .
N1E C1E 1.321(15) .
N1E C3E 1.457(19) .
N1E C2E 1.471(17) .
O1F C1F 1.273(17) .
N1F N1F1 0.55(3) .
N1F C1F 1.32(3) .
N1F C2F 1.38(4) .
N1F C2F1 1.43(4) .
N1F C3F 1.51(5) .
N1F C3F1 1.85(5) .
N1F1 C1F 1.39(3) .
N1F1 C2F 1.46(4) .
N1F1 C3F1 1.47(5) .
N1F1 C3F 1.53(5) .
N1F1 C2F1 1.67(4) .
C3F C3F1 1.22(5) .
O1G C1G 1.26(2) .
N1G C1G 1.33(2) .
N1G C2G 1.43(2) .
N1G C3G 1.47(3) .
O1H O1H1 1.16(6) .
O1H C1H 1.27(3) .
O1H1 C1H 1.38(6) .
N1H C1H 1.28(3) .
N1H C3H 1.41(2) .
N1H C2H 1.50(3) .
O1I C1I 1.30(3) .
N1I C1I 1.32(3) .
N1I C3I1 1.47(4) .
N1I C2I 1.47(3) .
N1I C3I 1.77(11) .
C3I C3I1 1.03(10) .
O101 C152 1.10(9) .
O101 C151 1.16(10) .
O101 C101 1.32(6) .
O101 O151 1.44(7) .
O151 C151 1.23(8) .
C101 C151 0.88(10) .
C101 C102 1.24(6) .
C101 C103 1.49(6) .
C101 C152 1.69(11) .
C102 C103 1.34(7) .
C102 C151 1.90(11) .
C103 C151 1.54(10) .
C103 C153 1.85(11) .
C151 C152 1.61(8) .
C151 C153 1.61(8) .
O201 C201 1.33(8) .
O201 C251 1.66(13) .
O201 O251 1.80(12) .
O201 C253 1.91(12) .
O251 C251 1.36(6) .
C201 C253 1.15(10) .
C201 C251 1.23(10) .
C201 C203 1.61(8) .
C201 C202 1.64(8) .
C201 C252 1.77(11) .
C202 C253 1.71(10) .
C203 C253 0.82(10) .
C203 C251 1.31(10) .
C251 C252 1.43(7) .
C251 C253 1.46(7) .
O301 C301 1.85(18) .
C301 C302 1.64(9) 2
C301 C302 1.64(9) .

loop_
_geom_torsion_atom_site_label_1
_geom_torsion_atom_site_label_2
_geom_torsion_atom_site_label_3
_geom_torsion_atom_site_label_4
_geom_torsion
O9 W2 O2 C11 -139.1(9)
O20 W2 O2 C11 20.2(18)
O8 W2 O2 C11 123.0(9)
O14 W2 O2 C11 -37.3(9)
O5 W2 O2 C11 49.3(9)
O10 W3 O3 C21 -138.1(9)
O21 W3 O3 C21 14.9(17)
O11 W3 O3 C21 124.2(9)
O15 W3 O3 C21 -35.5(8)
O6 W3 O3 C21 50.5(8)
O6 Si1 O5 W1 -104.8(5)
O23 Si1 O5 W1 16.5(7)
O24 Si1 O5 W1 135.0(5)
O6 Si1 O5 W2 121.4(5)
O23 Si1 O5 W2 -117.2(5)
O24 Si1 O5 W2 1.3(6)
O1 W1 O5 Si1 121.5(6)
O7 W1 O5 Si1 -85.4(11)
O13 W1 O5 Si1 26.3(5)
O8 W1 O5 Si1 -141.6(6)
O19 W1 O5 Si1 -57.1(5)
O1 W1 O5 W2 -95.8(3)
O7 W1 O5 W2 57.3(11)
O13 W1 O5 W2 168.9(3)
O8 W1 O5 W2 1.0(3)
O19 W1 O5 W2 85.6(3)
O9 W2 O5 Si1 -171.1(14)
O20 W2 O5 Si1 44.5(5)
O8 W2 O5 Si1 144.5(6)
O14 W2 O5 Si1 -48.8(5)
O2 W2 O5 Si1 -128.8(5)
O9 W2 O5 W1 43.4(17)
O20 W2 O5 W1 -101.0(3)
O8 W2 O5 W1 -1.1(3)
O14 W2 O5 W1 165.7(3)
O2 W2 O5 W1 85.6(3)
O5 Si1 O6 W4 -102.3(6)
O23 Si1 O6 W4 135.8(5)
O24 Si1 O6 W4 17.9(6)
O5 Si1 O6 W3 122.1(5)
O23 Si1 O6 W3 0.2(6)
O24 Si1 O6 W3 -117.7(5)
O12 W4 O6 Si1 -91.2(13)
O4 W4 O6 Si1 120.1(6)
O16 W4 O6 Si1 23.7(6)
O11 W4 O6 Si1 -142.7(6)
O22 W4 O6 Si1 -59.5(5)
O12 W4 O6 W3 53.2(13)
O4 W4 O6 W3 -95.4(3)
O16 W4 O6 W3 168.2(3)
O11 W4 O6 W3 1.8(3)
O22 W4 O6 W3 85.0(3)
O10 W3 O6 Si1 -174.8(14)
O21 W3 O6 Si1 43.7(5)
O11 W3 O6 Si1 145.3(6)
O15 W3 O6 Si1 -47.9(5)
O3 W3 O6 Si1 -127.8(5)
O10 W3 O6 W4 38.0(17)
O21 W3 O6 W4 -103.5(3)
O11 W3 O6 W4 -1.8(3)
O15 W3 O6 W4 164.9(3)
O3 W3 O6 W4 85.0(3)
O1 W1 O7 Co1 -157.6(14)
O13 W1 O7 Co1 -59.1(15)
O8 W1 O7 Co1 103.3(14)
O5 W1 O7 Co1 50(2)
O19 W1 O7 Co1 22.5(14)
O1B Co1 O7 W1 -48.8(15)
O1A Co1 O7 W1 95(9)
O2AQ Co1 O7 W1 133.2(15)
O3AQ Co1 O7 W1 -136.0(15)
O1AQ Co1 O7 W1 40.0(15)
O9 W2 O8 W1 -169.8(4)
O20 W2 O8 W1 86.8(4)
O14 W2 O8 W1 -30.2(10)
O2 W2 O8 W1 -79.6(4)
O5 W2 O8 W1 1.3(4)
O1 W1 O8 W2 90.6(5)
O7 W1 O8 W2 -165.0(5)
O13 W1 O8 W2 -32.9(10)
O5 W1 O8 W2 -1.4(4)
O19 W1 O8 W2 -80.2(4)
O17 W5 O13 W1 -136.6(9)
O15 W5 O13 W1 120.6(9)
O25 W5 O13 W1 -36.4(9)
O27 W5 O13 W1 39.0(14)
O23 W5 O13 W1 38.8(8)
O1 W1 O13 W5 -160.7(9)
O7 W1 O13 W5 94.3(9)
O8 W1 O13 W5 -36.8(14)
O5 W1 O13 W5 -67.0(9)
O19 W1 O13 W5 10.3(9)
O18 W6 O14 W2 137.0(7)
O16 W6 O14 W2 -120.1(7)
O28 W6 O14 W2 -32.3(13)
O26 W6 O14 W2 35.7(7)
O24 W6 O14 W2 -39.9(6)
O9 W2 O14 W6 -114.1(7)
O20 W2 O14 W6 -11.3(7)
O8 W2 O14 W6 106.8(9)
O2 W2 O14 W6 157.1(7)
O5 W2 O14 W6 76.8(6)
O17 W5 O15 W3 138.9(7)
O13 W5 O15 W3 -118.3(7)
O25 W5 O15 W3 -28.8(13)
O27 W5 O15 W3 36.7(7)
O23 W5 O15 W3 -38.5(6)
O10 W3 O15 W5 -114.3(7)
O21 W3 O15 W5 -12.7(7)
O11 W3 O15 W5 104.9(9)
O3 W3 O15 W5 156.0(7)
O6 W3 O15 W5 75.4(7)
O18 W6 O16 W4 -141.4(9)
O28 W6 O16 W4 -39.4(9)
O26 W6 O16 W4 37.4(15)
O14 W6 O16 W4 117.6(9)
O24 W6 O16 W4 36.0(9)
O12 W4 O16 W6 101.9(10)
O4 W4 O16 W6 -154.2(9)
O11 W4 O16 W6 -27.5(15)
O6 W4 O16 W6 -62.7(9)
O22 W4 O16 W6 14.9(9)
O10 W3 O11 W4 -170.1(4)
O21 W3 O11 W4 87.1(4)
O15 W3 O11 W4 -28.6(10)
O3 W3 O11 W4 -78.8(4)
O6 W3 O11 W4 2.3(4)
O12 W4 O11 W3 -169.3(5)
O4 W4 O11 W3 87.4(5)
O16 W4 O11 W3 -39.2(10)
O6 W4 O11 W3 -2.4(4)
O22 W4 O11 W3 -82.0(4)
O4 W4 O12 Co2 109(2)
O16 W4 O12 Co2 -152(2)
O11 W4 O12 Co2 10(2)
O6 W4 O12 Co2 -39(3)
O22 W4 O12 Co2 -70(2)
O1F Co2 O12 W4 147(2)
O1D Co2 O12 W4 -30(2)
O1C Co2 O12 W4 -131(6)
O1E Co2 O12 W4 56(2)
O4AQ Co2 O12 W4 -121(2)
O6 Si1 O23 W9 -61.0(6)
O5 Si1 O23 W9 176.0(4)
O24 Si1 O23 W9 57.2(6)
O6 Si1 O23 W7 175.2(4)
O5 Si1 O23 W7 52.2(6)
O24 Si1 O23 W7 -66.6(5)
O6 Si1 O23 W5 60.1(5)
O5 Si1 O23 W5 -62.9(5)
O24 Si1 O23 W5 178.2(4)
O35 W9 O23 Si1 159(3)
O31 W9 O23 Si1 -131.2(6)
O30 W9 O23 Si1 -33.0(5)
O27 W9 O23 Si1 133.6(6)
O21 W9 O23 Si1 52.0(5)
O35 W9 O23 W7 -66(3)
O31 W9 O23 W7 3.8(3)
O30 W9 O23 W7 102.0(3)
O27 W9 O23 W7 -91.4(3)
O21 W9 O23 W7 -173.0(3)
O35 W9 O23 W5 24(3)
O31 W9 O23 W5 94.3(3)
O30 W9 O23 W5 -167.6(3)
O27 W9 O23 W5 -1.0(3)
O21 W9 O23 W5 -82.6(3)
O33 W7 O23 Si1 164.9(18)
O19 W7 O23 Si1 -46.1(5)
O29 W7 O23 Si1 49.1(5)
O25 W7 O23 Si1 -137.3(5)
O31 W7 O23 Si1 135.0(5)
O33 W7 O23 W9 26(2)
O19 W7 O23 W9 175.4(3)
O29 W7 O23 W9 -89.4(3)
O25 W7 O23 W9 84.2(3)
O31 W7 O23 W9 -3.5(3)
O33 W7 O23 W5 -64(2)
O19 W7 O23 W5 85.1(3)
O29 W7 O23 W5 -179.7(3)
O25 W7 O23 W5 -6.1(3)
O31 W7 O23 W5 -93.8(3)
O17 W5 O23 Si1 162(4)
O13 W5 O23 Si1 43.9(5)
O15 W5 O23 Si1 -48.0(5)
O25 W5 O23 Si1 136.0(5)
O27 W5 O23 Si1 -136.0(5)
O17 W5 O23 W9 -61(4)
O13 W5 O23 W9 -179.1(3)
O15 W5 O23 W9 89.0(3)
O25 W5 O23 W9 -87.1(3)
O27 W5 O23 W9 1.0(3)
O17 W5 O23 W7 32(4)
O13 W5 O23 W7 -85.8(3)
O15 W5 O23 W7 -177.7(3)
O25 W5 O23 W7 6.2(3)
O27 W5 O23 W7 94.3(3)
O6 Si1 O24 W8 175.0(4)
O5 Si1 O24 W8 -63.0(6)
O23 Si1 O24 W8 56.6(6)
O6 Si1 O24 W10 52.4(5)
O5 Si1 O24 W10 174.4(4)
O23 Si1 O24 W10 -66.0(5)
O6 Si1 O24 W6 -62.8(6)
O5 Si1 O24 W6 59.3(6)
O23 Si1 O24 W6 178.9(4)
O34 W8 O24 Si1 163(4)
O32 W8 O24 Si1 -130.2(6)
O29 W8 O24 Si1 -32.4(5)
O26 W8 O24 Si1 134.5(6)
O20 W8 O24 Si1 52.5(5)
O34 W8 O24 W10 -63(4)
O32 W8 O24 W10 3.7(3)
O29 W8 O24 W10 101.5(3)
O26 W8 O24 W10 -91.6(3)
O20 W8 O24 W10 -173.6(3)
O34 W8 O24 W6 27(4)
O32 W8 O24 W6 93.4(3)
O29 W8 O24 W6 -168.8(3)
O26 W8 O24 W6 -1.9(3)
O20 W8 O24 W6 -83.9(3)
O36 W10 O24 Si1 161.8(19)
O22 W10 O24 Si1 -47.9(5)
O30 W10 O24 Si1 48.2(5)
O28 W10 O24 Si1 -138.9(5)
O32 W10 O24 Si1 134.1(5)
O36 W10 O24 W8 24(2)
O22 W10 O24 W8 174.7(3)
O30 W10 O24 W8 -89.2(3)
O28 W10 O24 W8 83.7(3)
O32 W10 O24 W8 -3.4(3)
O36 W10 O24 W6 -66(2)
O22 W10 O24 W6 84.6(3)
O30 W10 O24 W6 -179.4(3)
O28 W10 O24 W6 -6.5(3)
O32 W10 O24 W6 -93.5(3)
O18 W6 O24 Si1 -176(5)
O16 W6 O24 Si1 44.0(5)
O28 W6 O24 Si1 135.9(6)
O26 W6 O24 Si1 -135.4(6)
O14 W6 O24 Si1 -47.1(5)
O18 W6 O24 W8 -38(5)
O16 W6 O24 W8 -178.7(3)
O28 W6 O24 W8 -86.7(3)
O26 W6 O24 W8 1.9(3)
O14 W6 O24 W8 90.2(3)
O18 W6 O24 W10 55(5)
O16 W6 O24 W10 -85.4(3)
O28 W6 O24 W10 6.6(3)
O26 W6 O24 W10 95.2(3)
O14 W6 O24 W10 -176.5(3)
O33 W7 O19 W1 141.6(7)
O29 W7 O19 W1 -116.7(7)
O25 W7 O19 W1 42.5(7)
O31 W7 O19 W1 -30.3(13)
O23 W7 O19 W1 -32.9(7)
O1 W1 O19 W7 64(2)
O7 W1 O19 W7 -116.7(7)
O13 W1 O19 W7 -14.9(7)
O8 W1 O19 W7 147.8(7)
O5 W1 O19 W7 72.5(7)
O9 W2 O20 W8 121.8(7)
O8 W2 O20 W8 -138.0(7)
O14 W2 O20 W8 19.1(7)
O2 W2 O20 W8 -37.1(18)
O5 W2 O20 W8 -65.6(7)
O34 W8 O20 W2 -144.6(7)
O32 W8 O20 W2 23.7(13)
O29 W8 O20 W2 116.4(7)
O26 W8 O20 W2 -47.2(7)
O24 W8 O20 W2 30.1(7)
O10 W3 O21 W9 124.0(7)
O11 W3 O21 W9 -135.7(7)
O15 W3 O21 W9 20.7(7)
O3 W3 O21 W9 -28.5(17)
O6 W3 O21 W9 -63.4(7)
O35 W9 O21 W3 -145.6(7)
O31 W9 O21 W3 21.2(13)
O30 W9 O21 W3 114.1(7)
O27 W9 O21 W3 -48.7(7)
O23 W9 O21 W3 28.8(7)
O36 W10 O22 W4 145.1(7)
O30 W10 O22 W4 -112.6(7)
O28 W10 O22 W4 45.4(7)
O32 W10 O22 W4 -25.5(13)
O24 W10 O22 W4 -29.9(7)
O12 W4 O22 W10 -118.9(8)
O4 W4 O22 W10 68(2)
O16 W4 O22 W10 -19.0(7)
O11 W4 O22 W10 145.5(8)
O6 W4 O22 W10 69.8(7)
O17 W5 O25 W7 173.9(5)
O13 W5 O25 W7 71.4(4)
O15 W5 O25 W7 -18.3(11)
O27 W5 O25 W7 -84.1(4)
O23 W5 O25 W7 -8.4(4)
O33 W7 O25 W5 179.7(5)
O19 W7 O25 W5 -75.3(5)
O29 W7 O25 W5 26.3(12)
O31 W7 O25 W5 81.4(4)
O23 W7 O25 W5 8.5(4)
O18 W6 O26 W8 174.8(5)
O16 W6 O26 W8 -3.9(11)
O28 W6 O26 W8 73.7(5)
O14 W6 O26 W8 -84.9(5)
O24 W6 O26 W8 -2.6(4)
O34 W8 O26 W6 -174.6(5)
O32 W8 O26 W6 -71.7(5)
O29 W8 O26 W6 38.6(11)
O20 W8 O26 W6 85.5(5)
O24 W8 O26 W6 2.6(4)
O35 W9 O27 W5 -176.1(5)
O31 W9 O27 W5 -73.4(5)
O30 W9 O27 W5 36.7(11)
O21 W9 O27 W5 84.3(4)
O23 W9 O27 W5 1.4(4)
O17 W5 O27 W9 174.1(5)
O13 W5 O27 W9 -1.6(10)
O15 W5 O27 W9 -84.2(5)
O25 W5 O27 W9 74.9(5)
O23 W5 O27 W9 -1.4(4)
O18 W6 O28 W10 174.0(5)
O16 W6 O28 W10 71.0(5)
O26 W6 O28 W10 -85.0(5)
O14 W6 O28 W10 -16.8(12)
O24 W6 O28 W10 -9.0(4)
O36 W10 O28 W6 -179.6(5)
O22 W10 O28 W6 -75.1(5)
O30 W10 O28 W6 27.8(12)
O32 W10 O28 W6 81.3(5)
O24 W10 O28 W6 9.1(4)
O34 W8 O29 W7 -139.7(11)
O32 W8 O29 W7 116.3(11)
O26 W8 O29 W7 6.9(18)
O20 W8 O29 W7 -39.3(11)
O24 W8 O29 W7 41.8(11)
O33 W7 O29 W8 140.8(11)
O19 W7 O29 W8 34.8(11)
O25 W7 O29 W8 -65.8(16)
O31 W7 O29 W8 -120.8(11)
O23 W7 O29 W8 -48.5(11)
O35 W9 O30 W10 -135.8(12)
O31 W9 O30 W10 120.1(12)
O27 W9 O30 W10 11.0(18)
O21 W9 O30 W10 -35.9(12)
O23 W9 O30 W10 45.4(12)
O36 W10 O30 W9 137.3(12)
O22 W10 O30 W9 31.7(12)
O28 W10 O30 W9 -70.1(16)
O32 W10 O30 W9 -123.4(12)
O24 W10 O30 W9 -52.0(12)
O35 W9 O31 W7 169.6(5)
O30 W9 O31 W7 -87.4(5)
O27 W9 O31 W7 70.4(5)
O21 W9 O31 W7 2.8(11)
O23 W9 O31 W7 -4.9(4)
O33 W7 O31 W9 -169.9(5)
O19 W7 O31 W9 2.2(11)
O29 W7 O31 W9 90.8(5)
O25 W7 O31 W9 -71.8(5)
O23 W7 O31 W9 5.0(4)
O34 W8 O32 W10 169.9(5)
O29 W8 O32 W10 -88.5(5)
O26 W8 O32 W10 70.2(5)
O20 W8 O32 W10 1.7(11)
O24 W8 O32 W10 -4.8(4)
O36 W10 O32 W8 -170.4(5)
O22 W10 O32 W8 0.3(11)
O30 W10 O32 W8 89.9(5)
O28 W10 O32 W8 -72.0(5)
O24 W10 O32 W8 4.9(4)
W2 O2 C11 N11 168.3(8)
C13 N11 C11 O2 -0.3(19)
C12 N11 C11 O2 -177.1(11)
W3 O3 C21 N22 -177.6(8)
C22 N22 C21 O3 -176.9(10)
C23 N22 C21 O3 0.0(17)
O1B Co1 O1A C1A 37.5(13)
O7 Co1 O1A C1A -106(9)
O2AQ Co1 O1A C1A -144.7(13)
O3AQ Co1 O1A C1A 124.7(13)
O1AQ Co1 O1A C1A -51.4(13)
C3A N1A C1A O1A -177.2(19)
C2A N1A C1A O1A -1(3)
Co1 O1A C1A N1A -175.9(15)
O1A Co1 O1B C1B 158.9(11)
O7 Co1 O1B C1B -22.8(11)
O2AQ Co1 O1B C1B 130(5)
O3AQ Co1 O1B C1B 64.7(11)
O1AQ Co1 O1B C1B -112.1(11)
Co1 O1B C1B N1B -166.0(10)
C2B N1B C1B O1B -5(2)
C3B N1B C1B O1B -178.4(13)
O1F Co2 O1C C1C -53.5(18)
O1D Co2 O1C C1C 123.7(18)
O1E Co2 O1C C1C 37.2(18)
O4AQ Co2 O1C C1C -145.7(18)
O12 Co2 O1C C1C -135(6)
O1F Co2 O1C C1C1 -75(2)
O1D Co2 O1C C1C1 102(2)
O1E Co2 O1C C1C1 15(2)
O4AQ Co2 O1C C1C1 -168(2)
O12 Co2 O1C C1C1 -157(6)
C2C N1C N1C1 C3C -95(13)
C1C N1C N1C1 C3C 160(4)
C1C1 N1C N1C1 C3C 170(6)
C2C N1C N1C1 C1C 105(13)
C3C N1C N1C1 C1C -160(4)
C1C1 N1C N1C1 C1C 10(3)
C2C N1C N1C1 C3C1 -79(16)
C3C N1C N1C1 C3C1 17(7)
C1C N1C N1C1 C3C1 176(10)
C1C1 N1C N1C1 C3C1 -174(12)
C2C N1C N1C1 C1C1 95(13)
C3C N1C N1C1 C1C1 -170(6)
C1C N1C N1C1 C1C1 -10(3)
Co2 O1C C1C C1C1 -57(6)
C1C1 O1C C1C N1C1 -111(9)
Co2 O1C C1C N1C1 -168(6)
C1C1 O1C C1C N1C -137(6)
Co2 O1C C1C N1C 165.1(14)
N1C N1C1 C1C C1C1 -160(6)
C3C N1C1 C1C C1C1 148(13)
C3C1 N1C1 C1C C1C1 24(9)
N1C N1C1 C1C O1C -42(8)
C3C N1C1 C1C O1C -94(13)
C3C1 N1C1 C1C O1C 142(7)
C1C1 N1C1 C1C O1C 118(8)
C3C N1C1 C1C N1C -52(11)
C3C1 N1C1 C1C N1C -176(11)
C1C1 N1C1 C1C N1C 160(6)
N1C1 N1C C1C C1C1 21(7)
C2C N1C C1C C1C1 -135(5)
C3C N1C C1C C1C1 42(6)
N1C1 N1C C1C O1C 158(5)
C2C N1C C1C O1C 2(3)
C3C N1C C1C O1C 179(3)
C1C1 N1C C1C O1C 137(6)
C2C N1C C1C N1C1 -157(5)
C3C N1C C1C N1C1 21(5)
C1C1 N1C C1C N1C1 -21(7)
O1C C1C C1C1 N1C1 -153(4)
N1C C1C C1C1 N1C1 -12(4)
N1C1 C1C C1C1 O1C 153(4)
N1C C1C C1C1 O1C 141(5)
O1C C1C C1C1 N1C -141(5)
N1C1 C1C C1C1 N1C 12(4)
N1C N1C1 C1C1 C1C 21(6)
C3C N1C1 C1C1 C1C -12E1(2)
C3C1 N1C1 C1C1 C1C -164(6)
N1C N1C1 C1C1 O1C 1(6)
C3C N1C1 C1C1 O1C -13E1(2)
C1C N1C1 C1C1 O1C -20(3)
C3C1 N1C1 C1C1 O1C 176(5)
C3C N1C1 C1C1 N1C -14E1(3)
C1C N1C1 C1C1 N1C -21(6)
C3C1 N1C1 C1C1 N1C 175(9)
Co2 O1C C1C1 C1C 134(5)
C1C O1C C1C1 N1C1 27(4)
Co2 O1C C1C1 N1C1 162(3)
C1C O1C C1C1 N1C 28(4)
Co2 O1C C1C1 N1C 162.2(10)
N1C1 N1C C1C1 C1C -153(8)
C2C N1C C1C1 C1C 56(6)
C3C N1C C1C1 C1C -143(5)
C2C N1C C1C1 N1C1 -151(6)
C3C N1C C1C1 N1C1 9(6)
C1C N1C C1C1 N1C1 153(8)
N1C1 N1C C1C1 O1C -179(6)
C2C N1C C1C1 O1C 30(4)
C3C N1C C1C1 O1C -169(3)
C1C N1C C1C1 O1C -26(4)
N1C N1C1 C3C C3C1 166(6)
C1C N1C1 C3C C3C1 -142(13)
C1C1 N1C1 C3C C3C1 -6E1(2)
C1C N1C1 C3C N1C 52(11)
C3C1 N1C1 C3C N1C -166(6)
C1C1 N1C1 C3C N1C 14E1(2)
N1C1 N1C C3C C3C1 -13(6)
C2C N1C C3C C3C1 144(4)
C1C N1C C3C C3C1 -34(5)
C1C1 N1C C3C C3C1 -21(5)
C2C N1C C3C N1C1 157(5)
C1C N1C C3C N1C1 -21(5)
C1C1 N1C C3C N1C1 -8(5)
N1C C3C C3C1 N1C1 9(4)
N1C N1C1 C3C1 C3C -20(9)
C1C N1C1 C3C1 C3C 154(9)
C1C1 N1C1 C3C1 C3C 166(6)
O1F Co2 O1D C1D -138(8)
O1C Co2 O1D C1D 131.1(10)
O1E Co2 O1D C1D -137.5(10)
O4AQ Co2 O1D C1D 44.0(10)
O12 Co2 O1D C1D -45.4(10)
Co2 O1D C1D N1D 162.0(10)
C3D N1D C1D O1D -176.9(13)
C2D N1D C1D O1D -7(2)
O1F Co2 O1E C1E -136.5(9)
O1D Co2 O1E C1E 43.5(9)
O1C Co2 O1E C1E 135.9(9)
O4AQ Co2 O1E C1E 70(8)
O12 Co2 O1E C1E -44.5(9)
Co2 O1E C1E N1E -170.0(9)
C3E N1E C1E O1E -2(2)
C2E N1E C1E O1E -177.7(11)
O1D Co2 O1F C1F 54(8)
O1C Co2 O1F C1F 144.2(11)
O1E Co2 O1F C1F 52.6(11)
O4AQ Co2 O1F C1F -128.8(11)
O12 Co2 O1F C1F -39.3(11)
C2F N1F N1F1 C1F 130(2)
C2F1 N1F N1F1 C1F 127(3)
C3F N1F N1F1 C1F -117(2)
C3F1 N1F N1F1 C1F -119(4)
C1F N1F N1F1 C2F -130(2)
C2F1 N1F N1F1 C2F -3(2)
C3F N1F N1F1 C2F 112(2)
C3F1 N1F N1F1 C2F 111(5)
C1F N1F N1F1 C3F1 119(4)
C2F N1F N1F1 C3F1 -111(5)
C2F1 N1F N1F1 C3F1 -114(5)
C3F N1F N1F1 C3F1 1(5)
C1F N1F N1F1 C3F 117(2)
C2F N1F N1F1 C3F -112(2)
C2F1 N1F N1F1 C3F -115(3)
C3F1 N1F N1F1 C3F -1(5)
C1F N1F N1F1 C2F1 -127(3)
C2F N1F N1F1 C2F1 3(2)
C3F N1F N1F1 C2F1 115(3)
C3F1 N1F N1F1 C2F1 114(5)
Co2 O1F C1F N1F -171(2)
Co2 O1F C1F N1F1 163.9(15)
N1F1 N1F C1F O1F -72(5)
C2F N1F C1F O1F -153(3)
C2F1 N1F C1F O1F -178(3)
C3F N1F C1F O1F 6(4)
C3F1 N1F C1F O1F -36(3)
C2F N1F C1F N1F1 -82(5)
C2F1 N1F C1F N1F1 -106(6)
C3F N1F C1F N1F1 78(5)
C3F1 N1F C1F N1F1 36(4)
N1F N1F1 C1F O1F 122(4)
C2F N1F1 C1F O1F 177(2)
C3F1 N1F1 C1F O1F 1(4)
C3F N1F1 C1F O1F 53(3)
C2F1 N1F1 C1F O1F 165.2(17)
C2F N1F1 C1F N1F 55(4)
C3F1 N1F1 C1F N1F -121(6)
C3F N1F1 C1F N1F -69(4)
C2F1 N1F1 C1F N1F 43(4)
C1F N1F C2F N1F1 81(5)
C2F1 N1F C2F N1F1 171(7)
C3F N1F C2F N1F1 -79(5)
C3F1 N1F C2F N1F1 -38(4)
C1F N1F1 C2F N1F -55(4)
C3F1 N1F1 C2F N1F 122(6)
C3F N1F1 C2F N1F 71(5)
C2F1 N1F1 C2F N1F -9(8)
C1F N1F C2F1 N1F1 97(6)
C2F N1F C2F1 N1F1 -9(8)
C3F N1F C2F1 N1F1 -88(5)
C3F1 N1F C2F1 N1F1 -41(4)
C1F N1F1 C2F1 N1F -52(4)
C2F N1F1 C2F1 N1F 169(9)
C3F1 N1F1 C2F1 N1F 112(6)
C3F N1F1 C2F1 N1F 65(5)
N1F1 N1F C3F C3F1 -1(5)
C1F N1F C3F C3F1 -82(4)
C2F N1F C3F C3F1 81(4)
C2F1 N1F C3F C3F1 102(4)
C1F N1F C3F N1F1 -81(5)
C2F N1F C3F N1F1 83(5)
C2F1 N1F C3F N1F1 103(5)
C3F1 N1F C3F N1F1 1(5)
N1F N1F1 C3F C3F1 179(5)
C1F N1F1 C3F C3F1 -117(3)
C2F N1F1 C3F C3F1 112(3)
C2F1 N1F1 C3F C3F1 129(3)
C1F N1F1 C3F N1F 64(4)
C2F N1F1 C3F N1F -66(4)
C3F1 N1F1 C3F N1F -179(5)
C2F1 N1F1 C3F N1F -50(4)
N1F C3F C3F1 N1F1 0.5(19)
N1F1 C3F C3F1 N1F -0.5(19)
N1F N1F1 C3F1 C3F -2(6)
C1F N1F1 C3F1 C3F 89(4)
C2F N1F1 C3F1 C3F -88(4)
C2F1 N1F1 C3F1 C3F -73(4)
C1F N1F1 C3F1 N1F 90(6)
C2F N1F1 C3F1 N1F -86(6)
C3F N1F1 C3F1 N1F 2(6)
C2F1 N1F1 C3F1 N1F -71(6)
N1F1 N1F C3F1 C3F 178(7)
C1F N1F C3F1 C3F 114(3)
C2F N1F C3F1 C3F -110(3)
C2F1 N1F C3F1 C3F -100(4)
C1F N1F C3F1 N1F1 -65(6)
C2F N1F C3F1 N1F1 71(6)
C2F1 N1F C3F1 N1F1 82(6)
C3F N1F C3F1 N1F1 -178(7)
C2G N1G C1G O1G -7(3)
C3G N1G C1G O1G 172.9(18)
O1H1 O1H C1H N1H 125(4)
C3H N1H C1H O1H 13(4)
C2H N1H C1H O1H 175(2)
C3H N1H C1H O1H1 79(5)
C2H N1H C1H O1H1 -118(4)
O1H O1H1 C1H N1H -100(4)
C3I1 N1I C1I O1I -5(4)
C2I N1I C1I O1I -177(2)
C3I N1I C1I O1I 39(5)
C1I N1I C3I C3I1 -97(6)
C2I N1I C3I C3I1 116(6)
C1I N1I C3I1 C3I 109(7)
C2I N1I C3I1 C3I -79(7)
C152 O101 O151 C151 -72(9)
C101 O101 O151 C151 17(7)
C152 O101 C101 C151 93(10)
O151 O101 C101 C151 -21(9)
C152 O101 C101 C102 -154(10)
C151 O101 C101 C102 112(13)
O151 O101 C101 C102 91(10)
C152 O101 C101 C103 121(9)
C151 O101 C101 C103 28(9)
O151 O101 C101 C103 7(9)
C151 O101 C101 C152 -93(10)
O151 O101 C101 C152 -114(7)
C151 C101 C102 C103 -36(12)
O101 C101 C102 C103 -118(10)
C152 C101 C102 C103 17E1(3)
O101 C101 C102 C151 -82(14)
C103 C101 C102 C151 36(12)
C152 C101 C102 C151 -15E1(3)
C151 C102 C103 C101 -16(6)
C101 C102 C103 C151 16(6)
C101 C102 C103 C153 -24(7)
C151 C102 C103 C153 -40(5)
C151 C101 C103 C102 151(10)
O101 C101 C103 C102 126(9)
C152 C101 C103 C102 -176(11)
C102 C101 C103 C151 -151(10)
O101 C101 C103 C151 -25(8)
C152 C101 C103 C151 33(9)
C151 C101 C103 C153 -49(8)
C102 C101 C103 C153 160(6)
O101 C101 C103 C153 -74(8)
C152 C101 C103 C153 -16(9)
C102 C101 C151 O101 -128(10)
C103 C101 C151 O101 -159(6)
C152 C101 C151 O101 44(5)
C102 C101 C151 O151 -8E1(2)
O101 C101 C151 O151 45(16)
C103 C101 C151 O151 -114(18)
C152 C101 C151 O151 89(18)
C102 C101 C151 C103 31(10)
O101 C101 C151 C103 159(6)
C152 C101 C151 C103 -157(6)
C102 C101 C151 C152 -172(10)
O101 C101 C151 C152 -44(5)
C103 C101 C151 C152 157(6)
C102 C101 C151 C153 93(12)
O101 C101 C151 C153 -139(9)
C103 C101 C151 C153 62(7)
C152 C101 C151 C153 -95(8)
O101 C101 C151 C102 128(10)
C103 C101 C151 C102 -31(10)
C152 C101 C151 C102 172(10)
C152 O101 C151 C101 -86(10)
O151 O101 C151 C101 154(11)
C152 O101 C151 O151 120(8)
C101 O101 C151 O151 -154(11)
C152 O101 C151 C103 -121(14)
C101 O101 C151 C103 -34(11)
O151 O101 C151 C103 120(15)
C101 O101 C151 C152 86(10)
O151 O101 C151 C152 -120(8)
C152 O101 C151 C153 19(15)
C101 O101 C151 C153 105(16)
O151 O101 C151 C153 -101(14)
C152 O101 C151 C102 -111(8)
C101 O101 C151 C102 -25(6)
O151 O101 C151 C102 129(7)
O101 O151 C151 C101 -46(17)
O101 O151 C151 C103 -143(11)
O101 O151 C151 C152 37(5)
O101 O151 C151 C153 137(9)
O101 O151 C151 C102 -89(10)
C102 C103 C151 C101 -23(8)
C153 C103 C151 C101 117(9)
C102 C103 C151 O101 13(14)
C101 C103 C151 O101 36(11)
C153 C103 C151 O101 154(16)
C102 C103 C151 O151 118(9)
C101 C103 C151 O151 141(14)
C153 C103 C151 O151 -102(10)
C102 C103 C151 C152 -61(13)
C101 C103 C151 C152 -38(11)
C153 C103 C151 C152 79(12)
C102 C103 C151 C153 -140(6)
C101 C103 C151 C153 -117(9)
C101 C103 C151 C102 23(8)
C153 C103 C151 C102 140(6)
C103 C102 C151 C101 136(14)
C101 C102 C151 O101 52(11)
C103 C102 C151 O101 -172(9)
C101 C102 C151 O151 129(17)
C103 C102 C151 O151 -94(10)
C101 C102 C151 C103 -136(14)
C101 C102 C151 C152 9(11)
C103 C102 C151 C152 145(8)
C101 C102 C151 C153 -97(14)
C103 C102 C151 C153 40(6)
C101 O101 C152 C151 -41(5)
O151 O101 C152 C151 51(6)
C151 O101 C152 C101 41(5)
O151 O101 C152 C101 92(6)
C101 C151 C152 O101 85(10)
O151 C151 C152 O101 -57(8)
C103 C151 C152 O101 122(14)
C153 C151 C152 O101 -168(10)
C102 C151 C152 O101 81(8)
O101 C151 C152 C101 -85(10)
O151 C151 C152 C101 -143(12)
C103 C151 C152 C101 36(10)
C153 C151 C152 C101 107(10)
C102 C151 C152 C101 -5(6)
C151 C101 C152 O101 -67(9)
C102 C101 C152 O101 9E1(3)
C103 C101 C152 O101 -102(11)
C102 C101 C152 C151 16E1(3)
O101 C101 C152 C151 67(9)
C103 C101 C152 C151 -35(10)
C101 C151 C153 C103 -61(8)
O101 C151 C153 C103 -156(15)
O151 C151 C153 C103 117(9)
C152 C151 C153 C103 -143(8)
C102 C151 C153 C103 -28(4)
C102 C103 C153 C151 50(7)
C101 C103 C153 C151 31(5)
C201 O201 O251 C251 6(7)
C253 O201 O251 C251 -29(5)
C251 O201 C201 C253 -73(7)
O251 O201 C201 C253 -79(8)
O251 O201 C201 C251 -6(7)
C253 O201 C201 C251 73(7)
C251 O201 C201 C203 -45(6)
O251 O201 C201 C203 -51(9)
C253 O201 C201 C203 28(5)
C251 O201 C201 C202 -148(9)
O251 O201 C201 C202 -155(6)
C253 O201 C201 C202 -75(8)
C251 O201 C201 C252 45(6)
O251 O201 C201 C252 39(8)
C253 O201 C201 C252 118(9)
C251 C201 C202 C253 -6(13)
O201 C201 C202 C253 96(10)
C203 C201 C202 C253 -17(6)
C252 C201 C202 C253 -105(11)
C251 C201 C203 C253 -137(17)
O201 C201 C203 C253 -76(14)
C202 C201 C203 C253 36(13)
C252 C201 C203 C253 175(15)
C253 C201 C203 C251 137(17)
O201 C201 C203 C251 61(10)
C202 C201 C203 C251 173(9)
C252 C201 C203 C251 -48(6)
C253 C201 C251 C203 -20(8)
O201 C201 C251 C203 -123(9)
C202 C201 C251 C203 -14(17)
C252 C201 C251 C203 113(8)
C253 C201 C251 O251 113(9)
O201 C201 C251 O251 10(11)
C203 C201 C251 O251 133(10)
C202 C201 C251 O251 120(14)
C252 C201 C251 O251 -114(9)
C253 C201 C251 C252 -133(8)
O201 C201 C251 C252 123(8)
C203 C201 C251 C252 -113(8)
C202 C201 C251 C252 -127(15)
O201 C201 C251 C253 -103(9)
C203 C201 C251 C253 20(8)
C202 C201 C251 C253 6(13)
C252 C201 C251 C253 133(8)
C253 C201 C251 O201 103(9)
C203 C201 C251 O201 123(9)
C202 C201 C251 O201 110(16)
C252 C201 C251 O201 -123(8)
C253 C203 C251 C201 28(11)
C253 C203 C251 O251 -99(13)
C201 C203 C251 O251 -127(12)
C253 C203 C251 C252 106(12)
C201 C203 C251 C252 78(8)
C201 C203 C251 C253 -28(11)
C253 C203 C251 O201 -17(13)
C201 C203 C251 O201 -44(6)
O201 O251 C251 C201 -8(9)
O201 O251 C251 C203 99(11)
O201 O251 C251 C252 -106(9)
O201 O251 C251 C253 55(10)
O251 O201 C251 C201 171(9)
C253 O201 C251 C201 -50(6)
C201 O201 C251 C203 60(9)
O251 O201 C251 C203 -129(8)
C253 O201 C251 C203 9(7)
C201 O201 C251 O251 -171(9)
C253 O201 C251 O251 138(7)
C201 O201 C251 C252 -63(8)
O251 O201 C251 C252 109(7)
C253 O201 C251 C252 -113(7)
C201 O201 C251 C253 50(6)
O251 O201 C251 C253 -138(7)
C203 C251 C252 C201 -75(7)
O251 C251 C252 C201 125(10)
C253 C251 C252 C201 -38(7)
O201 C251 C252 C201 45(6)
C253 C201 C252 C251 50(8)
O201 C201 C252 C251 -61(9)
C203 C201 C252 C251 47(6)
C202 C201 C252 C251 139(12)
C251 C203 C253 C201 -31(12)
C201 C203 C253 C251 31(12)
C251 C203 C253 C202 -108(17)
C201 C203 C253 C202 -77(18)
C251 C203 C253 O201 16(12)
C201 C203 C253 O201 47(7)
C251 C201 C253 C203 34(14)
O201 C201 C253 C203 112(13)
C202 C201 C253 C203 -142(13)
C252 C201 C253 C203 -5(16)
O201 C201 C253 C251 77(8)
C203 C201 C253 C251 -34(14)
C202 C201 C253 C251 -177(7)
C252 C201 C253 C251 -39(5)
C251 C201 C253 C202 177(7)
O201 C201 C253 C202 -106(7)
C203 C201 C253 C202 142(13)
C252 C201 C253 C202 137(8)
C251 C201 C253 O201 -77(8)
C203 C201 C253 O201 -112(13)
C202 C201 C253 O201 106(7)
C252 C201 C253 O201 -116(10)
C201 C251 C253 C203 -143(15)
O251 C251 C253 C203 110(14)
C252 C251 C253 C203 -90(13)
O201 C251 C253 C203 164(13)
C203 C251 C253 C201 143(15)
O251 C251 C253 C201 -106(12)
C252 C251 C253 C201 54(10)
O201 C251 C253 C201 -53(7)
C201 C251 C253 C202 -4(8)
C203 C251 C253 C202 140(14)
O251 C251 C253 C202 -110(10)
C252 C251 C253 C202 50(11)
O201 C251 C253 C202 -57(8)
C201 C251 C253 O201 53(7)
C203 C251 C253 O201 -164(13)
O251 C251 C253 O201 -54(10)
C252 C251 C253 O201 107(9)
C201 C202 C253 C203 91(19)
C201 C202 C253 C251 3(7)
C201 C202 C253 O201 -42(6)
C201 O201 C253 C203 -88(14)
C251 O201 C253 C203 -17(13)
O251 O201 C253 C203 12(14)
C251 O201 C253 C201 72(8)
O251 O201 C253 C201 100(9)
C201 O201 C253 C251 -72(8)
O251 O201 C253 C251 29(5)
C201 O201 C253 C202 63(8)
C251 O201 C253 C202 134(7)
O251 O201 C253 C202 163(6)
